data_8105347
loop_
_publ_author_name
'He, Kang'
'Wang, Yu-Xue'
'Ye, Jiang-Hai'
'Zou, Juan'
'Zhao, Wei'
'Zhang, Jing-Jie'
'Zhang, Jin-Yi'

_publ_section_title
;
 Crystal structure of
 octahydro-7aR,8&#x2032;R-dimethylspiro[isobenzofuran-4(1H), 4&#x2032;
 (3&#x2032;H)-[1H-7,9a]methanocyclohepta[c]pyran]-1&#x2032;,3, 9&#x2032;
 (3aH,4&#x2032;aH)-trione, C20H26O5
;
_journal_issue 4
_journal_name_full 'Zeitschrift f\"ur Kristallographie - New Crystal Structures'
_journal_page_first 975
_journal_page_last 976
_journal_paper_doi 10.1515/ncrs-2020-0131
_journal_volume 235
_journal_year 2020
_chemical_absolute_configuration unk
_chemical_formula_sum 'C20 H26 O5'
_chemical_formula_weight 346.41
_space_group_crystal_system monoclinic
_space_group_IT_number 4
_space_group_name_Hall 'P 2yb'
_space_group_name_H-M_alt 'P 1 21 1'
_atom_sites_solution_hydrogens geom
_cell_angle_alpha 90
_cell_angle_beta 105.734(2)
_cell_angle_gamma 90
_cell_formula_units_Z 2
_cell_length_a 7.0011(5)
_cell_length_b 12.3136(9)
_cell_length_c 10.4847(8)
_cell_measurement_reflns_used 7258
_cell_measurement_temperature 302(2)
_cell_measurement_theta_max 40.459
_cell_measurement_theta_min 3.897
_cell_volume 870.01(11)
_computing_structure_refinement 'SHELXL-2018/3 (Sheldrick, 2018)'
_computing_structure_solution 'SHELXT 2014/5 (Sheldrick, 2014)'
_diffrn_ambient_temperature 302(2)
_diffrn_measured_fraction_theta_full 0.993
_diffrn_measured_fraction_theta_max 0.991
_diffrn_measurement_device_type 'Bruker APEX-II CCD'
_diffrn_radiation_type MoK\a
_diffrn_radiation_wavelength 0.71073
_diffrn_reflns_av_R_equivalents 0.0301
_diffrn_reflns_av_unetI/netI 0.0336
_diffrn_reflns_Laue_measured_fraction_full 0.993
_diffrn_reflns_Laue_measured_fraction_max 0.991
_diffrn_reflns_limit_h_max 9
_diffrn_reflns_limit_h_min -9
_diffrn_reflns_limit_k_max 16
_diffrn_reflns_limit_k_min -16
_diffrn_reflns_limit_l_max 12
_diffrn_reflns_limit_l_min -14
_diffrn_reflns_number 12197
_diffrn_reflns_point_group_measured_fraction_full 0.991
_diffrn_reflns_point_group_measured_fraction_max 0.989
_diffrn_reflns_theta_full 25.242
_diffrn_reflns_theta_max 28.426
_diffrn_reflns_theta_min 3.023
_exptl_absorpt_coefficient_mu 0.094
_exptl_crystal_density_diffrn 1.322
_exptl_crystal_description BLOCK
_exptl_crystal_F_000 372
_refine_diff_density_max 0.211
_refine_diff_density_min -0.116
_refine_diff_density_rms 0.030
_refine_ls_abs_structure_details
;
 Flack x determined using 1541 quotients [(I+)-(I-)]/[(I+)+(I-)]
 (Parsons, Flack and Wagner, Acta Cryst. B69 (2013) 249-259).
;
_refine_ls_abs_structure_Flack 0.6(4)
_refine_ls_extinction_coef .
_refine_ls_extinction_method none
_refine_ls_goodness_of_fit_ref 1.026
_refine_ls_hydrogen_treatment constr
_refine_ls_matrix_type full
_refine_ls_number_parameters 228
_refine_ls_number_reflns 4319
_refine_ls_number_restraints 1
_refine_ls_restrained_S_all 1.026
_refine_ls_R_factor_all 0.0476
_refine_ls_R_factor_gt 0.0384
_refine_ls_shift/su_max 0.000
_refine_ls_shift/su_mean 0.000
_refine_ls_structure_factor_coef Fsqd
_refine_ls_weighting_details 'w=1/[\s^2^(Fo^2^)+(0.0480P)^2^+0.0595P] where P=(Fo^2^+2Fc^2^)/3'
_refine_ls_weighting_scheme calc
_refine_ls_wR_factor_gt 0.0867
_refine_ls_wR_factor_ref 0.0925
_reflns_Friedel_coverage 0.909
_reflns_Friedel_fraction_full 0.990
_reflns_Friedel_fraction_max 0.987
_reflns_number_gt 3756
_reflns_number_total 4319
_reflns_threshold_expression 'I > 2\s(I)'
_cod_data_source_file suppl_ncrs-2020-0131_suppl.cif
_cod_data_source_block A
_cod_depositor_comments
;
The following automatic conversions were performed:

data item '_chemical_absolute_configuration' value 'UNK' was changed
to 'unk' in accordance with the built-in table derived from the CIF
Core dictionary named 'cif_core.dic' version 2.4.5 last updated on
2014-11-21.

Automatic conversion script
Id: cif_fix_values 8738 2021-04-28 16:35:53Z antanas 
;
_cod_original_sg_symbol_H-M 'P 21'
_cod_database_code 8105347
_shelx_space_group_comment
;
The symmetry employed for this shelxl refinement is uniquely defined
by the following loop, which should always be used as a source of
symmetry information in preference to the above space-group names.
They are only intended as comments.
;

loop_
_space_group_symop_operation_xyz
'x, y, z'
'-x, y+1/2, -z'

loop_
_atom_site_label
_atom_site_type_symbol
_atom_site_fract_x
_atom_site_fract_y
_atom_site_fract_z
_atom_site_U_iso_or_equiv
_atom_site_adp_type
_atom_site_occupancy
_atom_site_site_symmetry_order
_atom_site_calc_flag
_atom_site_refinement_flags_posn
_atom_site_refinement_flags_adp
_atom_site_refinement_flags_occupancy
_atom_site_disorder_assembly
_atom_site_disorder_group
C1 C 0.2697(3) 0.69688(17) 0.5140(2) 0.0372(5) Uani 1 1 d . . . . .
C2 C 0.1205(3) 0.66270(19) 0.5865(2) 0.0400(5) Uani 1 1 d . . . . .
H2 H -0.159514 0.342140 0.126151 0.082 Uiso 1 1 calc R U . . .
C3 C 0.2157(4) 0.5873(2) 0.7001(2) 0.0419(5) Uani 1 1 d . . . . .
H3A H 0.118890 0.567484 0.746918 0.050 Uiso 1 1 calc R U . . .
H3 H 0.739127 0.517900 0.627801 0.056 Uiso 1 1 calc R U . . .
C4 C 0.2949(3) 0.48367(18) 0.6493(2) 0.0328(4) Uani 1 1 d . . . . .
H4 H 0.205842 0.746150 0.443054 0.045 Uiso 1 1 calc R U . . .
C5 C 0.4311(3) 0.51159(16) 0.5599(2) 0.0295(4) Uani 1 1 d . . . . .
H5 H 0.376327 0.736279 0.574808 0.045 Uiso 1 1 calc R U . . .
C6 C 0.6280(3) 0.5335(2) 0.6636(3) 0.0467(6) Uani 1 1 d . . . . .
H6 H 0.175264 0.345382 0.550136 0.061 Uiso 1 1 calc R U . . .
C7 C 0.5576(3) 0.4786(2) 0.3052(2) 0.0368(5) Uani 1 1 d . . . . .
H7 H 0.021886 0.440927 0.529213 0.061 Uiso 1 1 calc R U . . .
C8 C 0.3366(3) 0.48871(17) 0.2456(2) 0.0303(4) Uani 1 1 d . . . . .
H8 H 0.077232 0.376281 0.663035 0.061 Uiso 1 1 calc R U . . .
C9 C 0.2145(3) 0.54946(16) 0.33105(19) 0.0276(4) Uani 1 1 d . . . . .
H9 H 0.324277 0.624581 0.761864 0.050 Uiso 1 1 calc R U . . .
C10 C 0.3588(3) 0.60162(16) 0.4551(2) 0.0290(4) Uani 1 1 d . . . . .
H10 H 0.069354 0.726447 0.620575 0.048 Uiso 1 1 calc R U . . .
C11 C 0.0627(3) 0.62578(19) 0.2417(2) 0.0380(5) Uani 1 1 d . . . . .
H11 H 0.010090 0.626076 0.525632 0.048 Uiso 1 1 calc R U . . .
C12 C -0.0533(3) 0.5681(2) 0.1150(2) 0.0412(5) Uani 1 1 d . . . . .
H12 H 0.483629 0.694556 0.335735 0.048 Uiso 1 1 calc R U . . .
C13 C 0.0802(4) 0.5047(2) 0.0465(2) 0.0422(5) Uani 1 1 d . . . . .
H13A H 0.039388 0.517434 -0.049390 0.051 Uiso 1 1 calc R U . . .
H13 H 0.615574 0.690552 0.482797 0.048 Uiso 1 1 calc R U . . .
C14 C 0.2959(4) 0.5387(2) 0.1053(2) 0.0405(5) Uani 1 1 d . . . . .
H14A H 0.382285 0.508147 0.056222 0.049 Uiso 1 1 calc R U . . .
H14 H 0.163435 0.348564 0.016494 0.050 Uiso 1 1 calc R U . . .
C15 C 0.2371(3) 0.37717(18) 0.2142(2) 0.0347(5) Uani 1 1 d . . . . .
H15 H -0.059426 0.241117 0.079920 0.082 Uiso 1 1 calc R U . . .
C16 C 0.0946(4) 0.3814(2) 0.0768(2) 0.0418(5) Uani 1 1 d . . . . .
H16 H -0.178072 0.324585 -0.024820 0.082 Uiso 1 1 calc R U . . .
C17 C -0.0926(4) 0.3164(2) 0.0633(3) 0.0545(7) Uani 1 1 d . . . . .
C18 C 0.4427(4) 0.4314(2) 0.7669(2) 0.0460(6) Uani 1 1 d . . . . .
C19 C 0.1268(3) 0.4042(2) 0.5927(2) 0.0405(5) Uani 1 1 d . . . . .
H19 H 0.310313 0.617090 0.108825 0.049 Uiso 1 1 calc R U . . .
C20 C 0.5332(3) 0.64730(19) 0.4115(3) 0.0402(5) Uani 1 1 d . . . . .
H20 H -0.147256 0.518299 0.136548 0.049 Uiso 1 1 calc R U . . .
H21 H -0.128361 0.621667 0.053646 0.049 Uiso 1 1 calc R U . . .
H22 H 0.130995 0.688207 0.218567 0.046 Uiso 1 1 calc R U . . .
H23 H -0.028965 0.651689 0.289597 0.046 Uiso 1 1 calc R U . . .
H24 H 0.138951 0.493837 0.363293 0.033 Uiso 1 1 calc R U . . .
H25 H 0.447663 0.445162 0.512537 0.035 Uiso 1 1 calc R U . . .
H26 H 0.636123 0.608707 0.692036 0.056 Uiso 1 1 calc R U . . .
O1 O 0.4088(3) 0.3715(2) 0.8479(2) 0.0701(6) Uani 1 1 d . . . . .
O2 O 0.6294(3) 0.46213(19) 0.77234(19) 0.0562(5) Uani 1 1 d . . . . .
O3 O 0.6523(2) 0.56236(14) 0.37659(19) 0.0458(4) Uani 1 1 d . . . . .
O4 O 0.6534(3) 0.40347(15) 0.2846(2) 0.0519(5) Uani 1 1 d . . . . .
O5 O 0.2599(3) 0.30232(13) 0.29085(17) 0.0448(4) Uani 1 1 d . . . . .

loop_
_atom_site_aniso_label
_atom_site_aniso_U_11
_atom_site_aniso_U_22
_atom_site_aniso_U_33
_atom_site_aniso_U_23
_atom_site_aniso_U_13
_atom_site_aniso_U_12
O1 0.0749(14) 0.0871(16) 0.0480(11) 0.0284(11) 0.0162(10) 0.0086(12)
C1 0.0384(11) 0.0254(10) 0.0456(13) -0.0049(9) 0.0076(10) 0.0001(9)
O5 0.0567(10) 0.0309(8) 0.0456(9) 0.0074(7) 0.0122(8) 0.0032(7)
O2 0.0407(9) 0.0713(13) 0.0468(10) 0.0136(9) -0.0049(8) 0.0034(9)
C2 0.0365(11) 0.0387(12) 0.0453(13) -0.0091(10) 0.0121(10) 0.0082(10)
C11 0.0348(10) 0.0369(11) 0.0412(12) 0.0044(9) 0.0088(9) 0.0070(9)
C10 0.0252(8) 0.0256(9) 0.0363(10) -0.0003(8) 0.0086(8) -0.0015(8)
O3 0.0279(7) 0.0534(10) 0.0602(10) 0.0014(8) 0.0191(7) -0.0029(7)
C3 0.0429(12) 0.0478(14) 0.0368(11) -0.0086(10) 0.0139(10) 0.0040(11)
C9 0.0261(8) 0.0265(9) 0.0315(9) 0.0025(8) 0.0100(8) 0.0018(8)
O4 0.0453(9) 0.0541(11) 0.0644(12) 0.0082(9) 0.0288(9) 0.0174(9)
C4 0.0321(10) 0.0358(11) 0.0307(10) 0.0011(9) 0.0087(8) 0.0027(9)
C5 0.0233(9) 0.0298(10) 0.0348(10) -0.0013(8) 0.0068(8) 0.0001(7)
C6 0.0299(10) 0.0552(14) 0.0487(14) 0.0032(12) -0.0001(10) -0.0018(11)
C7 0.0350(10) 0.0406(11) 0.0410(11) 0.0106(10) 0.0208(9) 0.0053(10)
C14 0.0470(12) 0.0438(12) 0.0358(11) 0.0118(10) 0.0196(10) 0.0047(11)
C19 0.0385(11) 0.0396(12) 0.0456(13) 0.0048(10) 0.0150(10) -0.0052(10)
C8 0.0325(10) 0.0316(10) 0.0293(9) 0.0049(8) 0.0128(8) 0.0038(9)
C17 0.0589(16) 0.0475(15) 0.0517(15) -0.0081(13) 0.0054(13) -0.0045(13)
C16 0.0533(14) 0.0423(13) 0.0314(11) -0.0045(10) 0.0141(10) 0.0035(11)
C15 0.0413(11) 0.0311(10) 0.0345(11) -0.0003(9) 0.0152(9) 0.0061(9)
C18 0.0480(14) 0.0526(14) 0.0343(12) 0.0025(10) 0.0058(11) 0.0071(11)
C13 0.0511(13) 0.0482(14) 0.0261(10) 0.0090(9) 0.0087(9) 0.0033(11)
C12 0.0372(11) 0.0450(13) 0.0375(11) 0.0092(10) 0.0032(9) 0.0077(10)
C20 0.0338(11) 0.0348(11) 0.0534(14) 0.0027(10) 0.0141(10) -0.0066(10)

loop_
_atom_type_symbol
_atom_type_description
_atom_type_scat_dispersion_real
_atom_type_scat_dispersion_imag
_atom_type_scat_source
C C 0.0033 0.0016 'International Tables Vol C Tables 4.2.6.8 and 6.1.1.4'
H H 0.0000 0.0000 'International Tables Vol C Tables 4.2.6.8 and 6.1.1.4'
O O 0.0106 0.0060 'International Tables Vol C Tables 4.2.6.8 and 6.1.1.4'

loop_
_geom_angle_atom_site_label_1
_geom_angle_atom_site_label_2
_geom_angle_atom_site_label_3
_geom_angle
_geom_angle_site_symmetry_1
_geom_angle_site_symmetry_3
C2 C1 C10 113.72(17) . .
C2 C1 H5 108.8 . .
C10 C1 H5 108.8 . .
C2 C1 H4 108.8 . .
C10 C1 H4 108.8 . .
H5 C1 H4 107.7 . .
C18 O2 C6 109.90(19) . .
C1 C2 C3 110.47(19) . .
C1 C2 H11 109.6 . .
C3 C2 H11 109.6 . .
C1 C2 H10 109.6 . .
C3 C2 H10 109.6 . .
H11 C2 H10 108.1 . .
C12 C11 C9 111.27(18) . .
C12 C11 H23 109.4 . .
C9 C11 H23 109.4 . .
C12 C11 H22 109.4 . .
C9 C11 H22 109.4 . .
H23 C11 H22 108.0 . .
C20 C10 C1 106.55(17) . .
C20 C10 C5 110.11(16) . .
C1 C10 C5 110.61(17) . .
C20 C10 C9 107.11(17) . .
C1 C10 C9 114.20(17) . .
C5 C10 C9 108.16(15) . .
C7 O3 C20 117.84(16) . .
C2 C3 C4 111.02(18) . .
C2 C3 H3A 109.4 . .
C4 C3 H3A 109.4 . .
C2 C3 H9 109.4 . .
C4 C3 H9 109.4 . .
H3A C3 H9 108.0 . .
C11 C9 C10 116.35(17) . .
C11 C9 C8 109.56(16) . .
C10 C9 C8 109.93(16) . .
C11 C9 H24 106.8 . .
C10 C9 H24 106.8 . .
C8 C9 H24 106.8 . .
C18 C4 C19 109.19(19) . .
C18 C4 C3 107.41(18) . .
C19 C4 C3 110.76(18) . .
C18 C4 C5 100.91(17) . .
C19 C4 C5 116.44(18) . .
C3 C4 C5 111.33(18) . .
C6 C5 C4 101.15(17) . .
C6 C5 C10 115.88(18) . .
C4 C5 C10 116.98(16) . .
C6 C5 H25 107.4 . .
C4 C5 H25 107.4 . .
C10 C5 H25 107.4 . .
O2 C6 C5 105.46(19) . .
O2 C6 H3 110.7 . .
C5 C6 H3 110.7 . .
O2 C6 H26 110.7 . .
C5 C6 H26 110.7 . .
H3 C6 H26 108.8 . .
O4 C7 O3 118.6(2) . .
O4 C7 C8 123.5(2) . .
O3 C7 C8 117.66(19) . .
C13 C14 C8 100.47(17) . .
C13 C14 H19 111.7 . .
C8 C14 H19 111.7 . .
C13 C14 H14A 111.7 . .
C8 C14 H14A 111.7 . .
H19 C14 H14A 109.4 . .
C4 C19 H6 109.5 . .
C4 C19 H7 109.5 . .
H6 C19 H7 109.5 . .
C4 C19 H8 109.5 . .
H6 C19 H8 109.5 . .
H7 C19 H8 109.5 . .
C7 C8 C15 111.68(17) . .
C7 C8 C14 109.27(17) . .
C15 C8 C14 101.35(18) . .
C7 C8 C9 117.05(17) . .
C15 C8 C9 105.13(16) . .
C14 C8 C9 111.19(16) . .
C16 C17 H15 109.5 . .
C16 C17 H16 109.5 . .
H15 C17 H16 109.5 . .
C16 C17 H2 109.5 . .
H15 C17 H2 109.5 . .
H16 C17 H2 109.5 . .
C17 C16 C15 113.7(2) . .
C17 C16 C13 119.6(2) . .
C15 C16 C13 102.60(19) . .
C17 C16 H14 106.7 . .
C15 C16 H14 106.7 . .
C13 C16 H14 106.7 . .
O5 C15 C16 126.5(2) . .
O5 C15 C8 124.9(2) . .
C16 C15 C8 108.47(18) . .
O1 C18 O2 121.3(2) . .
O1 C18 C4 127.9(3) . .
O2 C18 C4 110.8(2) . .
C14 C13 C12 109.4(2) . .
C14 C13 C16 100.60(19) . .
C12 C13 C16 114.57(19) . .
C14 C13 H13A 110.6 . .
C12 C13 H13A 110.6 . .
C16 C13 H13A 110.6 . .
C11 C12 C13 113.21(19) . .
C11 C12 H21 108.9 . .
C13 C12 H21 108.9 . .
C11 C12 H20 108.9 . .
C13 C12 H20 108.9 . .
H21 C12 H20 107.7 . .
O3 C20 C10 111.91(17) . .
O3 C20 H12 109.2 . .
C10 C20 H12 109.2 . .
O3 C20 H13 109.2 . .
C10 C20 H13 109.2 . .
H12 C20 H13 107.9 . .

loop_
_geom_bond_atom_site_label_1
_geom_bond_atom_site_label_2
_geom_bond_distance
_geom_bond_site_symmetry_2
O1 C18 1.197(3) .
C1 C2 1.509(3) .
C1 C10 1.535(3) .
C1 H5 0.9700 .
C1 H4 0.9700 .
O5 C15 1.205(3) .
O2 C18 1.347(3) .
O2 C6 1.437(3) .
C2 C3 1.515(3) .
C2 H11 0.9700 .
C2 H10 0.9700 .
C11 C12 1.531(3) .
C11 C9 1.533(3) .
C11 H23 0.9700 .
C11 H22 0.9700 .
C10 C20 1.522(3) .
C10 C5 1.546(3) .
C10 C9 1.553(3) .
O3 C7 1.340(3) .
O3 C20 1.445(3) .
C3 C4 1.542(3) .
C3 H3A 0.9700 .
C3 H9 0.9700 .
C9 C8 1.584(3) .
C9 H24 0.9800 .
O4 C7 1.196(3) .
C4 C18 1.521(3) .
C4 C19 1.521(3) .
C4 C5 1.546(3) .
C5 C6 1.531(3) .
C5 H25 0.9800 .
C6 H3 0.9700 .
C6 H26 0.9700 .
C7 C8 1.509(3) .
C14 C13 1.527(3) .
C14 C8 1.548(3) .
C14 H19 0.9700 .
C14 H14A 0.9700 .
C19 H6 0.9600 .
C19 H7 0.9600 .
C19 H8 0.9600 .
C8 C15 1.535(3) .
C17 C16 1.509(4) .
C17 H15 0.9600 .
C17 H16 0.9600 .
C17 H2 0.9600 .
C16 C15 1.515(3) .
C16 C13 1.549(3) .
C16 H14 0.9800 .
C13 C12 1.538(3) .
C13 H13A 0.9800 .
C12 H21 0.9700 .
C12 H20 0.9700 .
C20 H12 0.9700 .
C20 H13 0.9700 .

loop_
_geom_torsion_atom_site_label_1
_geom_torsion_atom_site_label_2
_geom_torsion_atom_site_label_3
_geom_torsion_atom_site_label_4
_geom_torsion
_geom_torsion_site_symmetry_1
_geom_torsion_site_symmetry_2
_geom_torsion_site_symmetry_3
_geom_torsion_site_symmetry_4
C10 C1 C2 C3 59.7(3) . . . .
C2 C1 C10 C20 -168.7(2) . . . .
C2 C1 C10 C5 -49.0(2) . . . .
C2 C1 C10 C9 73.3(2) . . . .
C1 C2 C3 C4 -60.5(2) . . . .
C12 C11 C9 C10 173.14(17) . . . .
C12 C11 C9 C8 47.7(2) . . . .
C20 C10 C9 C11 -85.9(2) . . . .
C1 C10 C9 C11 31.8(2) . . . .
C5 C10 C9 C11 155.43(17) . . . .
C20 C10 C9 C8 39.3(2) . . . .
C1 C10 C9 C8 157.04(16) . . . .
C5 C10 C9 C8 -79.34(18) . . . .
C2 C3 C4 C18 162.0(2) . . . .
C2 C3 C4 C19 -78.9(2) . . . .
C2 C3 C4 C5 52.4(2) . . . .
C18 C4 C5 C6 -31.4(2) . . . .
C19 C4 C5 C6 -149.5(2) . . . .
C3 C4 C5 C6 82.3(2) . . . .
C18 C4 C5 C10 -158.29(18) . . . .
C19 C4 C5 C10 83.7(2) . . . .
C3 C4 C5 C10 -44.6(2) . . . .
C20 C10 C5 C6 40.4(2) . . . .
C1 C10 C5 C6 -77.1(2) . . . .
C9 C10 C5 C6 157.14(18) . . . .
C20 C10 C5 C4 159.63(18) . . . .
C1 C10 C5 C4 42.1(2) . . . .
C9 C10 C5 C4 -83.6(2) . . . .
C18 O2 C6 C5 -20.8(3) . . . .
C4 C5 C6 O2 32.7(2) . . . .
C10 C5 C6 O2 160.25(18) . . . .
C20 O3 C7 O4 -174.0(2) . . . .
C20 O3 C7 C8 11.0(3) . . . .
O4 C7 C8 C15 27.0(3) . . . .
O3 C7 C8 C15 -158.22(18) . . . .
O4 C7 C8 C14 -84.3(3) . . . .
O3 C7 C8 C14 90.5(2) . . . .
O4 C7 C8 C9 148.2(2) . . . .
O3 C7 C8 C9 -37.0(3) . . . .
C13 C14 C8 C7 160.62(19) . . . .
C13 C14 C8 C15 42.6(2) . . . .
C13 C14 C8 C9 -68.7(2) . . . .
C11 C9 C8 C7 137.10(19) . . . .
C10 C9 C8 C7 8.1(2) . . . .
C11 C9 C8 C15 -98.31(19) . . . .
C10 C9 C8 C15 132.65(17) . . . .
C11 C9 C8 C14 10.6(2) . . . .
C10 C9 C8 C14 -118.48(19) . . . .
C17 C16 C15 O5 31.5(3) . . . .
C13 C16 C15 O5 162.1(2) . . . .
C17 C16 C15 C8 -143.6(2) . . . .
C13 C16 C15 C8 -13.0(2) . . . .
C7 C8 C15 O5 50.4(3) . . . .
C14 C8 C15 O5 166.6(2) . . . .
C9 C8 C15 O5 -77.5(2) . . . .
C7 C8 C15 C16 -134.42(18) . . . .
C14 C8 C15 C16 -18.2(2) . . . .
C9 C8 C15 C16 97.67(19) . . . .
C6 O2 C18 O1 179.8(3) . . . .
C6 O2 C18 C4 -0.8(3) . . . .
C19 C4 C18 O1 -36.1(4) . . . .
C3 C4 C18 O1 84.1(3) . . . .
C5 C4 C18 O1 -159.3(3) . . . .
C19 C4 C18 O2 144.6(2) . . . .
C3 C4 C18 O2 -95.3(2) . . . .
C5 C4 C18 O2 21.4(3) . . . .
C8 C14 C13 C12 69.6(2) . . . .
C8 C14 C13 C16 -51.4(2) . . . .
C17 C16 C13 C14 166.5(2) . . . .
C15 C16 C13 C14 39.6(2) . . . .
C17 C16 C13 C12 49.4(3) . . . .
C15 C16 C13 C12 -77.6(2) . . . .
C9 C11 C12 C13 -47.6(3) . . . .
C14 C13 C12 C11 -13.6(3) . . . .
C16 C13 C12 C11 98.4(2) . . . .
C7 O3 C20 C10 42.3(3) . . . .
C1 C10 C20 O3 169.40(19) . . . .
C5 C10 C20 O3 49.4(2) . . . .
C9 C10 C20 O3 -68.0(2) . . . .
